data_4311276
loop_
_publ_author_name
'Rolf W. Saalfrank'
'Christian Deutscher'
'Stefan Sperner'
'Takayuki Nakajima'
'Ayuk M. Ako'
'Eveline Uller'
'Frank Hampel'
'Frank W. Heinemann'

_publ_contact_author 'Dr. Frank Hampel'
_publ_contact_author_email hampel@organik.uni-erlangen.de
_publ_section_title
;
 Six-Membered Metalla-coronands. Synthesis and Crystal Packing: Columns,
 Compartments, and 3D-Networks,
;
_journal_name_full 'Inorganic Chemistry'
_journal_page_first 4372
_journal_page_last 4382
_journal_paper_doi 10.1021/ic049799w
_journal_volume 43
_journal_year 2004
_chemical_formula_sum 'C106 H148 Cl6 Fe6 N6 O25'
_chemical_formula_weight 2454.10
_chemical_name_systematic
;
  ?
;
_space_group_IT_number 2
_symmetry_cell_setting triclinic
_symmetry_space_group_name_Hall '-P 1'
_symmetry_space_group_name_H-M 'P -1'
_atom_sites_solution_hydrogens geom
_atom_sites_solution_primary direct
_atom_sites_solution_secondary difmap
_audit_creation_method SHELXL-97
_cell_angle_alpha 74.1320(10)
_cell_angle_beta 77.8580(10)
_cell_angle_gamma 80.4040(10)
_cell_formula_units_Z 1
_cell_length_a 12.9941(2)
_cell_length_b 14.8203(3)
_cell_length_c 16.3250(3)
_cell_measurement_reflns_used 13102
_cell_measurement_temperature 173(2)
_cell_volume 2936.37(9)
_computing_cell_refinement DENZO-SMN
_computing_data_collection 'NONIUS Collect'
_computing_data_reduction DENZO-SMN
_computing_molecular_graphics 'SHELXTL NT'
_computing_publication_material 'SHELXTL NT'
_computing_structure_refinement 'SHELXL-97 (Sheldrick, 1997)'
_computing_structure_solution 'SHELXS-97 (Sheldrick, 1990)'
_diffrn_ambient_temperature 173(2)
_diffrn_detector_area_resol_mean 9
_diffrn_measured_fraction_theta_full 0.992
_diffrn_measured_fraction_theta_max 0.992
_diffrn_measurement_device_type 'Nonius KappaCCD'
_diffrn_radiation_monochromator graphite
_diffrn_radiation_source 'fine-focus rotating anode''
_diffrn_radiation_type MoK\a
_diffrn_radiation_wavelength 0.71073
_diffrn_reflns_av_R_equivalents 0.0485
_diffrn_reflns_av_sigmaI/netI 0.0783
_diffrn_reflns_limit_h_max 16
_diffrn_reflns_limit_h_min -16
_diffrn_reflns_limit_k_max 19
_diffrn_reflns_limit_k_min -19
_diffrn_reflns_limit_l_max 21
_diffrn_reflns_limit_l_min -21
_diffrn_reflns_number 25519
_diffrn_reflns_theta_full 27.53
_diffrn_reflns_theta_max 27.53
_diffrn_reflns_theta_min 2.03
_exptl_absorpt_coefficient_mu 0.928
_exptl_absorpt_correction_T_max 0.9129
_exptl_absorpt_correction_T_min 0.8361
_exptl_absorpt_correction_type 'empirical (Scalepack)'
_exptl_crystal_colour yellow
_exptl_crystal_density_diffrn 1.388
_exptl_crystal_density_method 'not measured'
_exptl_crystal_description plate
_exptl_crystal_F_000 1284
_exptl_crystal_size_max 0.20
_exptl_crystal_size_mid 0.20
_exptl_crystal_size_min 0.10
_refine_diff_density_max 0.696
_refine_diff_density_min -0.697
_refine_diff_density_rms 0.083
_refine_ls_extinction_method none
_refine_ls_goodness_of_fit_ref 1.016
_refine_ls_hydrogen_treatment 'riding model'
_refine_ls_matrix_type full
_refine_ls_number_parameters 677
_refine_ls_number_reflns 13425
_refine_ls_number_restraints 2
_refine_ls_restrained_S_all 1.017
_refine_ls_R_factor_all 0.1019
_refine_ls_R_factor_gt 0.0512
_refine_ls_shift/su_max 0.046
_refine_ls_shift/su_mean 0.002
_refine_ls_structure_factor_coef Fsqd
_refine_ls_weighting_details 'calc w=1/[\s^2^(Fo^2^)+(0.0771P)^2^+0.0000P] where P=(Fo^2^+2Fc^2^)/3'
_refine_ls_weighting_scheme calc
_refine_ls_wR_factor_gt 0.1247
_refine_ls_wR_factor_ref 0.1456
_reflns_number_gt 8283
_reflns_number_total 13425
_reflns_threshold_expression >2sigma(I)
_cod_data_source_file ic049799wsi20040216_012135_10.cif
_cod_data_source_block tn06
_cod_depositor_comments
;
The following automatic conversions were performed:
'_symmetry_cell_setting' value 'Triclinic' changed to 'triclinic'
according to '/home/saulius/struct/CIF-dictionaries/cif_core.dic'
dictionary named 'cif_core.dic' version 2.4.1 from 2010-06-29.

Automatic conversion script
Id: cif_fix_enum 1527 2010-12-29 10:47:43Z saulius 
;
_cod_database_code 4311276

loop_
_symmetry_equiv_pos_as_xyz
'x, y, z'
'-x, -y, -z'

loop_
_atom_site_label
_atom_site_type_symbol
_atom_site_fract_x
_atom_site_fract_y
_atom_site_fract_z
_atom_site_U_iso_or_equiv
_atom_site_adp_type
_atom_site_occupancy
_atom_site_symmetry_multiplicity
_atom_site_calc_flag
_atom_site_refinement_flags
_atom_site_disorder_assembly
_atom_site_disorder_group
Fe1 Fe 0.47359(4) 0.30617(3) 0.14196(3) 0.02830(13) Uani 1 1 d . . .
Cl1 Cl 0.50006(7) 0.21562(6) 0.27912(6) 0.0374(2) Uani 1 1 d . . .
Fe2 Fe 0.70202(4) 0.35941(3) 0.04483(3) 0.02870(13) Uani 1 1 d . . .
Cl2 Cl 0.84558(7) 0.26237(6) -0.00822(6) 0.0393(2) Uani 1 1 d . . .
Fe3 Fe 0.27023(4) 0.44153(3) 0.08749(3) 0.02833(13) Uani 1 1 d . . .
Cl3 Cl 0.14601(7) 0.33911(6) 0.10311(6) 0.0393(2) Uani 1 1 d . . .
N10 N 0.4272(2) 0.17943(18) 0.11080(18) 0.0324(6) Uani 1 1 d . . .
C11 C 0.5294(3) 0.1172(2) 0.1026(3) 0.0379(8) Uani 1 1 d . . .
H11A H 0.5218 0.0651 0.0780 0.046 Uiso 1 1 calc R . .
H11B H 0.5491 0.0893 0.1604 0.046 Uiso 1 1 calc R . .
C12 C 0.6154(3) 0.1747(2) 0.0443(2) 0.0371(8) Uani 1 1 d . . .
H12A H 0.6861 0.1384 0.0487 0.045 Uiso 1 1 calc R . .
H12B H 0.6053 0.1898 -0.0167 0.045 Uiso 1 1 calc R . .
O13 O 0.60781(17) 0.25985(14) 0.07179(15) 0.0318(5) Uani 1 1 d . . .
C14 C 0.3852(3) 0.2129(2) 0.0287(2) 0.0338(8) Uani 1 1 d . . .
H14A H 0.3074 0.2122 0.0414 0.041 Uiso 1 1 calc R . .
H14B H 0.4159 0.1691 -0.0086 0.041 Uiso 1 1 calc R . .
C15 C 0.4107(3) 0.3125(2) -0.0197(2) 0.0319(7) Uani 1 1 d . . .
H15A H 0.4841 0.3100 -0.0523 0.038 Uiso 1 1 calc R . .
H15B H 0.3619 0.3411 -0.0615 0.038 Uiso 1 1 calc R . .
O16 O 0.39943(17) 0.36791(14) 0.04059(14) 0.0290(5) Uani 1 1 d . . .
C17 C 0.3462(3) 0.1320(2) 0.1832(2) 0.0340(8) Uani 1 1 d . . .
H17A H 0.3768 0.1119 0.2369 0.041 Uiso 1 1 calc R . .
H17B H 0.2839 0.1790 0.1922 0.041 Uiso 1 1 calc R . .
C18 C 0.3094(3) 0.0478(2) 0.1687(2) 0.0358(8) Uani 1 1 d . . .
C19 C 0.2210(3) 0.0587(2) 0.1306(2) 0.0386(8) Uani 1 1 d . . .
H19A H 0.1815 0.1191 0.1162 0.046 Uiso 1 1 calc R . .
O20A O 0.1036(2) -0.01421(18) 0.07639(19) 0.0516(7) Uani 1 1 d . . .
C20 C 0.1897(3) -0.0187(3) 0.1134(2) 0.0398(8) Uani 1 1 d . . .
C20D C 0.1913(6) 0.1078(6) -0.0809(4) 0.115(3) Uani 1 1 d . . .
H20A H 0.2223 0.0442 -0.0652 0.138 Uiso 1 1 calc R . .
H20B H 0.2231 0.1503 -0.1311 0.138 Uiso 1 1 calc R . .
C20B C 0.0481(3) 0.0772(3) 0.0468(3) 0.0567(11) Uani 1 1 d . . .
H20C H 0.0350 0.1113 0.0930 0.068 Uiso 1 1 calc R . .
H20D H -0.0216 0.0694 0.0358 0.068 Uiso 1 1 calc R . .
C20C C 0.1074(4) 0.1361(4) -0.0345(4) 0.0760(15) Uani 1 1 d . . .
H20E H 0.0793 0.2004 -0.0527 0.091 Uiso 1 1 calc R . .
C21 C 0.2456(3) -0.1076(2) 0.1360(2) 0.0408(9) Uani 1 1 d . . .
H21A H 0.2239 -0.1606 0.1249 0.049 Uiso 1 1 calc R . .
O22A O 0.3864(2) -0.20898(17) 0.19411(19) 0.0506(7) Uani 1 1 d . . .
C22 C 0.3331(3) -0.1184(2) 0.1749(2) 0.0401(9) Uani 1 1 d . . .
C22C C 0.5115(6) -0.3232(4) 0.2666(4) 0.094(2) Uani 1 1 d . . .
H22C H 0.4637 -0.3696 0.2832 0.113 Uiso 1 1 calc R . .
C22B C 0.4699(5) -0.2239(3) 0.2449(3) 0.0714(15) Uani 1 1 d . . .
H22D H 0.4415 -0.2028 0.2986 0.086 Uiso 1 1 calc R . .
H22E H 0.5278 -0.1859 0.2115 0.086 Uiso 1 1 calc R . .
C22D C 0.6155(6) -0.3510(5) 0.2638(5) 0.123(3) Uani 1 1 d . . .
H22A H 0.6642 -0.3053 0.2473 0.148 Uiso 1 1 calc R . .
H22B H 0.6404 -0.4164 0.2783 0.148 Uiso 1 1 calc R . .
C23 C 0.3665(3) -0.0421(2) 0.1914(2) 0.0389(8) Uani 1 1 d . . .
H23A H 0.4272 -0.0503 0.2177 0.047 Uiso 1 1 calc R . .
N30 N 0.1721(2) 0.50410(19) 0.19627(18) 0.0343(7) Uani 1 1 d . . .
C31 C 0.2220(3) 0.5872(2) 0.1976(2) 0.0374(8) Uani 1 1 d . . .
H31A H 0.2265 0.5845 0.2580 0.045 Uiso 1 1 calc R . .
H31B H 0.1767 0.6458 0.1755 0.045 Uiso 1 1 calc R . .
O32 O 0.33380(17) 0.56221(14) 0.06609(14) 0.0285(5) Uani 1 1 d . . .
C32 C 0.3334(3) 0.5900(2) 0.1426(2) 0.0335(8) Uani 1 1 d . . .
H32A H 0.3538 0.6547 0.1276 0.040 Uiso 1 1 calc R . .
H32B H 0.3854 0.5468 0.1758 0.040 Uiso 1 1 calc R . .
C34 C 0.1815(3) 0.4257(3) 0.2751(2) 0.0389(8) Uani 1 1 d . . .
H34A H 0.1394 0.3753 0.2762 0.047 Uiso 1 1 calc R . .
H34B H 0.1536 0.4494 0.3275 0.047 Uiso 1 1 calc R . .
C35 C 0.2965(3) 0.3863(3) 0.2741(2) 0.0382(8) Uani 1 1 d . . .
H35A H 0.3353 0.4306 0.2881 0.046 Uiso 1 1 calc R . .
H35B H 0.3024 0.3252 0.3178 0.046 Uiso 1 1 calc R . .
O36 O 0.34061(18) 0.37311(15) 0.19026(14) 0.0319(5) Uani 1 1 d . . .
C37 C 0.0590(3) 0.5318(3) 0.1848(2) 0.0398(9) Uani 1 1 d . . .
H37A H 0.0302 0.4756 0.1808 0.048 Uiso 1 1 calc R . .
H37B H 0.0569 0.5796 0.1291 0.048 Uiso 1 1 calc R . .
C38 C -0.0124(3) 0.5712(3) 0.2555(3) 0.0468(10) Uani 1 1 d . . .
C39 C -0.0611(4) 0.5092(3) 0.3275(3) 0.0612(13) Uani 1 1 d . . .
H39A H -0.0547 0.4437 0.3301 0.073 Uiso 1 1 calc R . .
O40A O -0.1673(4) 0.4895(2) 0.4728(3) 0.127(2) Uani 1 1 d . . .
C40D C -0.2106(7) 0.2861(5) 0.6171(4) 0.121(3) Uani 1 1 d . . .
H40A H -0.2176 0.2356 0.5939 0.145 Uiso 1 1 calc R . .
H40B H -0.2303 0.2808 0.6775 0.145 Uiso 1 1 calc R . .
C40 C -0.1200(4) 0.5447(3) 0.3964(4) 0.0833(19) Uani 1 1 d . . .
C40C C -0.1814(12) 0.3470(5) 0.5763(6) 0.292(11) Uani 1 1 d . . .
H40C H -0.1793 0.3904 0.6092 0.351 Uiso 1 1 calc R . .
C40B C -0.1430(7) 0.3874(4) 0.4859(4) 0.126(3) Uani 1 1 d . . .
H40D H -0.1788 0.3645 0.4489 0.151 Uiso 1 1 calc R . .
H40E H -0.0657 0.3698 0.4715 0.151 Uiso 1 1 calc R . .
C41 C -0.1333(5) 0.6399(3) 0.3916(4) 0.098(2) Uani 1 1 d . . .
H41A H -0.1746 0.6632 0.4385 0.118 Uiso 1 1 calc R . .
O42A O -0.1004(3) 0.7948(2) 0.3223(3) 0.1008(15) Uani 1 1 d . . .
C42B C -0.0298(5) 0.8566(3) 0.2628(3) 0.0764(16) Uani 1 1 d . . .
H42C H -0.0481 0.8723 0.2042 0.092 Uiso 1 1 calc R . .
H42D H 0.0440 0.8257 0.2600 0.092 Uiso 1 1 calc R . .
C42 C -0.0868(4) 0.7016(3) 0.3188(3) 0.0733(16) Uani 1 1 d . . .
C42C C -0.0401(7) 0.9444(4) 0.2933(4) 0.105(3) Uani 1 1 d . . .
H42E H -0.1077 0.9802 0.3004 0.125 Uiso 1 1 calc R . .
C42D C 0.0417(8) 0.9745(4) 0.3110(4) 0.122(3) Uani 1 1 d . . .
H42A H 0.1100 0.9397 0.3044 0.147 Uiso 1 1 calc R . .
H42B H 0.0319 1.0308 0.3304 0.147 Uiso 1 1 calc R . .
C43 C -0.0261(3) 0.6683(3) 0.2506(3) 0.0542(11) Uani 1 1 d . . .
H43A H 0.0063 0.7109 0.2007 0.065 Uiso 1 1 calc R . .
N50 N 0.7666(2) 0.33982(19) 0.16727(18) 0.0338(7) Uani 1 1 d . . .
C51 C 0.8598(3) 0.3932(3) 0.1386(2) 0.0396(9) Uani 1 1 d . . .
H51A H 0.9184 0.3582 0.1061 0.048 Uiso 1 1 calc R . .
H51B H 0.8844 0.4006 0.1896 0.048 Uiso 1 1 calc R . .
C52 C 0.8303(3) 0.4899(2) 0.0814(2) 0.0361(8) Uani 1 1 d . . .
H52A H 0.7871 0.5316 0.1171 0.043 Uiso 1 1 calc R . .
H52B H 0.8951 0.5193 0.0500 0.043 Uiso 1 1 calc R . .
O53 O 0.77163(17) 0.47792(15) 0.02182(14) 0.0316(5) Uani 1 1 d . . .
C54 C 0.6821(3) 0.3794(2) 0.2299(2) 0.0347(8) Uani 1 1 d . . .
H54A H 0.7139 0.4163 0.2583 0.042 Uiso 1 1 calc R . .
H54B H 0.6510 0.3270 0.2752 0.042 Uiso 1 1 calc R . .
C55 C 0.5948(3) 0.4429(2) 0.1847(2) 0.0334(8) Uani 1 1 d . . .
H55A H 0.5302 0.4513 0.2278 0.040 Uiso 1 1 calc R . .
H55B H 0.6181 0.5058 0.1554 0.040 Uiso 1 1 calc R . .
O56 O 0.57190(17) 0.40133(14) 0.12332(14) 0.0291(5) Uani 1 1 d . . .
C57 C 0.7982(3) 0.2368(2) 0.2046(2) 0.0391(8) Uani 1 1 d . . .
H57A H 0.8588 0.2147 0.1639 0.047 Uiso 1 1 calc R . .
H57B H 0.7385 0.2018 0.2074 0.047 Uiso 1 1 calc R . .
C58 C 0.8288(3) 0.2104(3) 0.2929(2) 0.0407(9) Uani 1 1 d . . .
C59 C 0.7557(3) 0.1712(3) 0.3639(2) 0.0443(9) Uani 1 1 d . . .
H59A H 0.6870 0.1643 0.3565 0.053 Uiso 1 1 calc R . .
O60A O 0.7157(2) 0.1029(2) 0.51973(18) 0.0580(8) Uani 1 1 d . . .
C60 C 0.7832(3) 0.1422(3) 0.4450(3) 0.0485(10) Uani 1 1 d . . .
C60B C 0.6117(4) 0.0906(3) 0.5096(3) 0.0616(12) Uani 1 1 d . . .
H60C H 0.6182 0.0531 0.4666 0.074 Uiso 1 1 calc R . .
H60D H 0.5722 0.1530 0.4883 0.074 Uiso 1 1 calc R . .
C60C C 0.5539(5) 0.0415(4) 0.5935(3) 0.0693(14) Uani 1 1 d . . .
H60E H 0.5873 -0.0175 0.6219 0.083 Uiso 1 1 calc R . .
C60D C 0.4612(5) 0.0712(5) 0.6327(4) 0.0844(17) Uani 1 1 d . . .
H60A H 0.4247 0.1298 0.6069 0.101 Uiso 1 1 calc R . .
H60B H 0.4304 0.0343 0.6869 0.101 Uiso 1 1 calc R . .
C61 C 0.8844(3) 0.1513(3) 0.4568(3) 0.0488(10) Uani 1 1 d . . .
H61A H 0.9033 0.1307 0.5127 0.059 Uiso 1 1 calc R . .
O62A O 1.0568(2) 0.2013(2) 0.3892(2) 0.0659(9) Uani 1 1 d . . .
C62 C 0.9557(3) 0.1904(3) 0.3867(3) 0.0493(10) Uani 1 1 d . . .
C62B C 1.1020(4) 0.1472(3) 0.4630(3) 0.0664(13) Uani 1 1 d . . .
H62D H 1.0878 0.0806 0.4774 0.080 Uiso 1 1 calc R . .
H62E H 1.0718 0.1734 0.5138 0.080 Uiso 1 1 calc R . .
C62C C 1.2191(4) 0.1539(4) 0.4384(4) 0.0735(15) Uani 1 1 d . . .
H62A H 1.2520 0.1496 0.3816 0.088 Uiso 1 1 calc R . .
C62D C 1.2772(4) 0.1649(4) 0.4871(4) 0.0815(16) Uani 1 1 d . . .
H62B H 1.2473 0.1695 0.5443 0.098 Uiso 1 1 calc R . .
H62C H 1.3508 0.1684 0.4665 0.098 Uiso 1 1 calc R . .
C63 C 0.9281(3) 0.2213(3) 0.3043(3) 0.0470(10) Uani 1 1 d . . .
H63A H 0.9776 0.2498 0.2562 0.056 Uiso 1 1 calc R . .
C90 C 0.4647(10) 0.3729(8) 0.4574(6) 0.177(4) Uani 1 1 d D . .
H90A H 0.4142 0.3465 0.4381 0.265 Uiso 1 1 d R . .
H90B H 0.5279 0.3790 0.4144 0.265 Uiso 1 1 d R . .
H90C H 0.4818 0.3321 0.5107 0.265 Uiso 1 1 d R . .
C91 C 0.4289(16) 0.4558(14) 0.4705(16) 0.186(8) Uani 0.517(19) 1 d PD . .
H91A H 0.3646 0.4487 0.5121 0.223 Uiso 0.517(19) 1 d PR . .
H91B H 0.4101 0.4949 0.4171 0.223 Uiso 0.517(19) 1 d PR . .
C91A C 0.5444(15) 0.4178(15) 0.4684(17) 0.186(8) Uani 0.48 1 d PD . .
H91C H 0.5930 0.4337 0.4149 0.223 Uiso 0.483(19) 1 d PR . .
H91D H 0.5827 0.3748 0.5103 0.223 Uiso 0.483(19) 1 d PR . .
O92 O 0.5000 0.5000 0.5000 0.151(3) Uani 1 2 d SD . .

loop_
_atom_site_aniso_label
_atom_site_aniso_U_11
_atom_site_aniso_U_22
_atom_site_aniso_U_33
_atom_site_aniso_U_23
_atom_site_aniso_U_13
_atom_site_aniso_U_12
Fe1 0.0280(3) 0.0244(2) 0.0333(3) -0.00642(19) -0.0073(2) -0.00410(18)
Cl1 0.0416(5) 0.0333(4) 0.0371(5) -0.0023(4) -0.0131(4) -0.0070(4)
Fe2 0.0269(2) 0.0259(2) 0.0337(3) -0.00535(19) -0.0079(2) -0.00436(18)
Cl2 0.0331(5) 0.0360(4) 0.0465(5) -0.0103(4) -0.0063(4) 0.0020(4)
Fe3 0.0268(2) 0.0266(2) 0.0317(3) -0.00596(19) -0.0060(2) -0.00463(18)
Cl3 0.0325(4) 0.0362(4) 0.0498(5) -0.0080(4) -0.0062(4) -0.0116(4)
N10 0.0317(15) 0.0278(14) 0.0388(16) -0.0067(12) -0.0072(13) -0.0080(12)
C11 0.039(2) 0.0240(16) 0.052(2) -0.0110(15) -0.0110(17) -0.0016(14)
C12 0.0371(19) 0.0248(16) 0.050(2) -0.0126(15) -0.0065(17) -0.0021(14)
O13 0.0307(12) 0.0244(11) 0.0412(13) -0.0124(10) -0.0023(10) -0.0035(9)
C14 0.0383(19) 0.0303(17) 0.0366(19) -0.0107(15) -0.0093(15) -0.0066(14)
C15 0.0347(18) 0.0316(17) 0.0334(18) -0.0115(14) -0.0082(15) -0.0057(14)
O16 0.0300(12) 0.0261(11) 0.0322(12) -0.0072(9) -0.0072(10) -0.0048(9)
C17 0.0387(19) 0.0264(16) 0.0383(19) -0.0073(14) -0.0071(16) -0.0084(14)
C18 0.042(2) 0.0323(18) 0.0350(19) -0.0087(15) -0.0068(16) -0.0098(15)
C19 0.041(2) 0.0295(18) 0.047(2) -0.0085(16) -0.0089(17) -0.0066(15)
O20A 0.0444(16) 0.0435(15) 0.076(2) -0.0202(14) -0.0202(14) -0.0082(12)
C20 0.036(2) 0.040(2) 0.046(2) -0.0104(17) -0.0096(17) -0.0099(16)
C20D 0.094(5) 0.153(7) 0.081(4) 0.005(4) -0.025(4) -0.011(5)
C20B 0.043(2) 0.058(3) 0.078(3) -0.021(2) -0.025(2) -0.003(2)
C20C 0.056(3) 0.091(4) 0.078(4) -0.015(3) -0.026(3) 0.008(3)
C21 0.045(2) 0.0324(18) 0.049(2) -0.0144(16) -0.0069(18) -0.0100(16)
O22A 0.0649(18) 0.0295(13) 0.0627(18) -0.0123(12) -0.0247(15) -0.0012(12)
C22 0.048(2) 0.0272(17) 0.045(2) -0.0078(15) -0.0111(18) -0.0038(16)
C22C 0.138(6) 0.060(3) 0.098(4) -0.030(3) -0.052(4) 0.010(3)
C22B 0.108(4) 0.039(2) 0.081(3) -0.018(2) -0.057(3) 0.007(2)
C22D 0.139(6) 0.115(5) 0.146(6) -0.084(5) -0.087(5) 0.061(5)
C23 0.043(2) 0.0322(18) 0.045(2) -0.0092(16) -0.0122(17) -0.0104(16)
N30 0.0305(15) 0.0346(15) 0.0364(16) -0.0073(13) -0.0034(12) -0.0052(12)
C31 0.042(2) 0.0362(18) 0.0353(19) -0.0129(15) -0.0064(16) -0.0021(16)
O32 0.0299(12) 0.0273(11) 0.0304(12) -0.0093(9) -0.0061(10) -0.0044(9)
C32 0.0321(18) 0.0330(17) 0.0382(19) -0.0115(15) -0.0069(15) -0.0064(14)
C34 0.041(2) 0.041(2) 0.0298(18) -0.0082(15) 0.0008(15) -0.0015(16)
C35 0.043(2) 0.0404(19) 0.0282(18) -0.0085(15) -0.0017(16) -0.0013(16)
O36 0.0310(12) 0.0323(12) 0.0311(12) -0.0071(10) -0.0051(10) -0.0016(10)
C37 0.0303(18) 0.040(2) 0.044(2) -0.0068(16) -0.0027(16) -0.0025(15)
C38 0.036(2) 0.046(2) 0.051(2) -0.0109(18) 0.0053(18) -0.0020(17)
C39 0.057(3) 0.043(2) 0.070(3) -0.011(2) 0.015(2) -0.003(2)
O40A 0.171(4) 0.051(2) 0.112(3) -0.023(2) 0.092(3) -0.023(2)
C40D 0.195(8) 0.078(4) 0.064(4) -0.017(3) 0.015(5) 0.008(5)
C40 0.089(4) 0.046(3) 0.083(4) -0.009(3) 0.047(3) -0.009(3)
C40C 0.57(3) 0.045(4) 0.136(7) -0.020(4) 0.216(12) -0.039(7)
C40B 0.189(8) 0.049(3) 0.096(5) -0.019(3) 0.083(5) -0.027(4)
C41 0.110(5) 0.050(3) 0.098(4) -0.018(3) 0.059(4) -0.004(3)
O42A 0.113(3) 0.0416(17) 0.109(3) -0.0172(19) 0.059(2) -0.0015(19)
C42B 0.100(4) 0.045(2) 0.068(3) -0.012(2) 0.016(3) -0.005(3)
C42 0.070(3) 0.042(2) 0.080(3) -0.011(2) 0.033(3) 0.003(2)
C42C 0.150(7) 0.044(3) 0.088(5) -0.015(3) 0.043(4) -0.008(4)
C42D 0.230(10) 0.054(3) 0.064(4) -0.022(3) 0.043(5) -0.038(5)
C43 0.049(2) 0.040(2) 0.059(3) -0.0068(19) 0.010(2) 0.0019(18)
N50 0.0328(15) 0.0307(15) 0.0365(16) -0.0017(12) -0.0105(13) -0.0060(12)
C51 0.0313(19) 0.047(2) 0.040(2) -0.0037(17) -0.0137(16) -0.0077(16)
C52 0.0303(18) 0.0412(19) 0.041(2) -0.0079(16) -0.0121(15) -0.0108(15)
O53 0.0302(12) 0.0300(11) 0.0379(13) -0.0066(10) -0.0121(10) -0.0080(9)
C54 0.0375(19) 0.0354(18) 0.0336(19) -0.0073(15) -0.0099(15) -0.0080(15)
C55 0.0347(19) 0.0299(17) 0.040(2) -0.0121(15) -0.0100(15) -0.0048(14)
O56 0.0292(12) 0.0277(11) 0.0338(12) -0.0096(10) -0.0081(10) -0.0058(9)
C57 0.040(2) 0.0362(19) 0.041(2) -0.0052(16) -0.0167(17) 0.0021(16)
C58 0.044(2) 0.0352(19) 0.042(2) -0.0052(16) -0.0161(17) 0.0026(16)
C59 0.052(2) 0.039(2) 0.043(2) -0.0048(17) -0.0179(19) -0.0049(18)
O60A 0.067(2) 0.0625(18) 0.0442(16) 0.0022(14) -0.0202(15) -0.0202(16)
C60 0.058(3) 0.041(2) 0.043(2) 0.0007(17) -0.016(2) -0.0047(19)
C60B 0.068(3) 0.063(3) 0.053(3) 0.001(2) -0.015(2) -0.023(2)
C60C 0.081(4) 0.073(3) 0.054(3) 0.000(2) -0.021(3) -0.021(3)
C60D 0.076(4) 0.110(5) 0.070(4) -0.014(3) -0.023(3) -0.020(3)
C61 0.059(3) 0.046(2) 0.045(2) -0.0076(18) -0.024(2) -0.0038(19)
O62A 0.0568(19) 0.075(2) 0.067(2) 0.0022(16) -0.0372(16) -0.0091(16)
C62 0.048(2) 0.047(2) 0.057(3) -0.0102(19) -0.024(2) -0.0003(19)
C62B 0.069(3) 0.062(3) 0.070(3) -0.001(2) -0.039(3) -0.003(2)
C62C 0.062(3) 0.086(4) 0.075(3) -0.015(3) -0.039(3) 0.011(3)
C62D 0.067(3) 0.098(4) 0.076(4) -0.015(3) -0.021(3) -0.002(3)
C63 0.046(2) 0.044(2) 0.048(2) -0.0018(18) -0.0169(19) -0.0030(18)
C90 0.253(13) 0.196(11) 0.126(8) -0.073(8) -0.040(8) -0.085(10)
C91 0.196(17) 0.188(16) 0.231(17) -0.125(14) -0.067(17) -0.022(14)
C91A 0.196(17) 0.188(16) 0.231(17) -0.125(14) -0.067(17) -0.022(14)
O92 0.153(7) 0.183(8) 0.149(7) -0.076(7) -0.048(6) -0.027(6)

loop_
_atom_type_symbol
_atom_type_description
_atom_type_scat_dispersion_real
_atom_type_scat_dispersion_imag
_atom_type_scat_source
C C 0.0033 0.0016 'International Tables Vol C Tables 4.2.6.8 and 6.1.1.4'
H H 0.0000 0.0000 'International Tables Vol C Tables 4.2.6.8 and 6.1.1.4'
O O 0.0106 0.0060 'International Tables Vol C Tables 4.2.6.8 and 6.1.1.4'
Cl Cl 0.1484 0.1585 'International Tables Vol C Tables 4.2.6.8 and 6.1.1.4'
Fe Fe 0.3463 0.8444 'International Tables Vol C Tables 4.2.6.8 and 6.1.1.4'
N N 0.0061 0.0033 'International Tables Vol C Tables 4.2.6.8 and 6.1.1.4'

loop_
_geom_angle_atom_site_label_1
_geom_angle_atom_site_label_2
_geom_angle_atom_site_label_3
_geom_angle
_geom_angle_site_symmetry_1
_geom_angle_site_symmetry_3
_geom_angle_publ_flag
O36 Fe1 O56 100.34(9) . . ?
O36 Fe1 O13 168.46(9) . . ?
O56 Fe1 O13 74.37(9) . . ?
O36 Fe1 O16 74.86(9) . . ?
O56 Fe1 O16 98.16(9) . . ?
O13 Fe1 O16 95.51(9) . . ?
O36 Fe1 N10 106.08(10) . . ?
O56 Fe1 N10 151.12(10) . . ?
O13 Fe1 N10 77.50(10) . . ?
O16 Fe1 N10 78.05(9) . . ?
O36 Fe1 Cl1 91.94(7) . . ?
O56 Fe1 Cl1 99.77(7) . . ?
O13 Fe1 Cl1 99.03(7) . . ?
O16 Fe1 Cl1 159.39(7) . . ?
N10 Fe1 Cl1 90.89(7) . . ?
O32 Fe2 O13 101.45(9) 2_665 . ?
O32 Fe2 O56 98.26(9) 2_665 . ?
O13 Fe2 O56 74.27(9) . . ?
O32 Fe2 O53 74.78(9) 2_665 . ?
O13 Fe2 O53 168.70(9) . . ?
O56 Fe2 O53 95.53(9) . . ?
O32 Fe2 N50 151.47(10) 2_665 . ?
O13 Fe2 N50 104.91(10) . . ?
O56 Fe2 N50 78.80(10) . . ?
O53 Fe2 N50 77.26(9) . . ?
O32 Fe2 Cl2 98.63(7) 2_665 . ?
O13 Fe2 Cl2 91.70(7) . . ?
O56 Fe2 Cl2 159.88(7) . . ?
O53 Fe2 Cl2 99.38(7) . . ?
N50 Fe2 Cl2 91.36(8) . . ?
O16 Fe3 O53 99.94(9) . 2_665 ?
O16 Fe3 O32 96.86(9) . . ?
O53 Fe3 O32 74.64(9) 2_665 . ?
O16 Fe3 O36 74.54(9) . . ?
O53 Fe3 O36 168.01(9) 2_665 . ?
O32 Fe3 O36 95.23(9) . . ?
O16 Fe3 N30 150.36(10) . . ?
O53 Fe3 N30 106.77(10) 2_665 . ?
O32 Fe3 N30 78.47(9) . . ?
O36 Fe3 N30 76.76(9) . . ?
O16 Fe3 Cl3 99.89(7) . . ?
O53 Fe3 Cl3 92.14(7) 2_665 . ?
O32 Fe3 Cl3 160.25(7) . . ?
O36 Fe3 Cl3 99.25(7) . . ?
N30 Fe3 Cl3 91.82(8) . . ?
C14 N10 C11 112.7(3) . . ?
C14 N10 C17 111.1(3) . . ?
C11 N10 C17 111.3(2) . . ?
C14 N10 Fe1 108.08(18) . . ?
C11 N10 Fe1 102.76(19) . . ?
C17 N10 Fe1 110.6(2) . . ?
N10 C11 C12 109.5(3) . . ?
O13 C12 C11 107.6(3) . . ?
C12 O13 Fe2 133.1(2) . . ?
C12 O13 Fe1 120.7(2) . . ?
Fe2 O13 Fe1 105.84(10) . . ?
N10 C14 C15 112.2(3) . . ?
O16 C15 C14 109.1(3) . . ?
C15 O16 Fe3 128.27(19) . . ?
C15 O16 Fe1 114.11(18) . . ?
Fe3 O16 Fe1 105.23(10) . . ?
C18 C17 N10 114.9(3) . . ?
C19 C18 C23 119.8(3) . . ?
C19 C18 C17 120.1(3) . . ?
C23 C18 C17 120.1(3) . . ?
C18 C19 C20 120.1(3) . . ?
C20 O20A C20B 117.5(3) . . ?
O20A C20 C21 115.8(3) . . ?
O20A C20 C19 123.9(3) . . ?
C21 C20 C19 120.3(3) . . ?
O20A C20B C20C 113.2(4) . . ?
C20D C20C C20B 126.0(6) . . ?
C22 C21 C20 119.4(3) . . ?
C22 O22A C22B 116.7(3) . . ?
C21 C22 C23 121.3(3) . . ?
C21 C22 O22A 116.2(3) . . ?
C23 C22 O22A 122.5(3) . . ?
C22D C22C C22B 121.8(7) . . ?
O22A C22B C22C 110.5(4) . . ?
C22 C23 C18 119.1(3) . . ?
C34 N30 C31 111.7(3) . . ?
C34 N30 C37 111.1(3) . . ?
C31 N30 C37 111.1(3) . . ?
C34 N30 Fe3 103.3(2) . . ?
C31 N30 Fe3 107.7(2) . . ?
C37 N30 Fe3 111.7(2) . . ?
N30 C31 C32 111.9(3) . . ?
C32 O32 Fe2 128.67(18) . 2_665 ?
C32 O32 Fe3 113.61(18) . . ?
Fe2 O32 Fe3 105.72(10) 2_665 . ?
O32 C32 C31 109.3(3) . . ?
N30 C34 C35 109.3(3) . . ?
O36 C35 C34 108.3(3) . . ?
C35 O36 Fe1 133.7(2) . . ?
C35 O36 Fe3 120.84(19) . . ?
Fe1 O36 Fe3 105.18(10) . . ?
N30 C37 C38 115.1(3) . . ?
C39 C38 C43 120.3(4) . . ?
C39 C38 C37 118.7(4) . . ?
C43 C38 C37 121.0(3) . . ?
C38 C39 C40 118.7(4) . . ?
C40 O40A C40B 117.2(4) . . ?
O40A C40 C41 115.2(4) . . ?
O40A C40 C39 123.9(4) . . ?
C41 C40 C39 120.9(4) . . ?
C40D C40C C40B 140.6(11) . . ?
C40C C40B O40A 106.2(5) . . ?
C40 C41 C42 120.0(5) . . ?
C42 O42A C42B 118.1(3) . . ?
O42A C42B C42C 108.2(4) . . ?
O42A C42 C43 124.1(4) . . ?
O42A C42 C41 115.4(4) . . ?
C43 C42 C41 120.4(4) . . ?
C42D C42C C42B 122.6(7) . . ?
C42 C43 C38 119.6(4) . . ?
C51 N50 C54 112.7(3) . . ?
C51 N50 C57 111.3(3) . . ?
C54 N50 C57 110.5(3) . . ?
C51 N50 Fe2 103.9(2) . . ?
C54 N50 Fe2 108.02(19) . . ?
C57 N50 Fe2 110.2(2) . . ?
N50 C51 C52 109.7(3) . . ?
O53 C52 C51 108.1(3) . . ?
C52 O53 Fe3 134.5(2) . 2_665 ?
C52 O53 Fe2 120.69(19) . . ?
Fe3 O53 Fe2 104.77(10) 2_665 . ?
N50 C54 C55 111.4(3) . . ?
O56 C55 C54 109.5(3) . . ?
C55 O56 Fe1 128.2(2) . . ?
C55 O56 Fe2 113.41(19) . . ?
Fe1 O56 Fe2 105.18(10) . . ?
N50 C57 C58 116.7(3) . . ?
C63 C58 C59 119.8(4) . . ?
C63 C58 C57 121.7(4) . . ?
C59 C58 C57 118.5(3) . . ?
C60 C59 C58 119.7(4) . . ?
C60 O60A C60B 116.6(3) . . ?
C59 C60 O60A 124.0(4) . . ?
C59 C60 C61 120.8(4) . . ?
O60A C60 C61 115.2(3) . . ?
O60A C60B C60C 109.5(4) . . ?
C60D C60C C60B 126.3(5) . . ?
C62 C61 C60 119.1(4) . . ?
C62 O62A C62B 117.9(3) . . ?
O62A C62 C61 124.8(4) . . ?
O62A C62 C63 114.5(4) . . ?
C61 C62 C63 120.6(4) . . ?
O62A C62B C62C 105.9(4) . . ?
C62D C62C C62B 125.2(6) . . ?
C58 C63 C62 119.9(4) . . ?
C91 C90 C91A 68.3(13) . . ?
C90 C91 O92 115.7(14) . . ?
C90 C91 C91A 58.6(9) . . ?
O92 C91 C91A 58.2(8) . . ?
C90 C91A O92 110.5(13) . . ?
C90 C91A C91 53.0(8) . . ?
O92 C91A C91 58.5(8) . . ?
C91A O92 C91A 180.0(19) . 2_666 ?
C91A O92 C91 63.3(11) . . ?
C91A O92 C91 116.7(11) 2_666 . ?
C91A O92 C91 116.7(11) . 2_666 ?
C91A O92 C91 63.3(11) 2_666 2_666 ?
C91 O92 C91 180.0(13) . 2_666 ?

loop_
_geom_bond_atom_site_label_1
_geom_bond_atom_site_label_2
_geom_bond_distance
_geom_bond_site_symmetry_2
_geom_bond_publ_flag
Fe1 O36 1.968(2) . ?
Fe1 O56 1.979(2) . ?
Fe1 O13 2.004(2) . ?
Fe1 O16 2.013(2) . ?
Fe1 N10 2.276(3) . ?
Fe1 Cl1 2.3365(9) . ?
Fe2 O32 1.967(2) 2_665 ?
Fe2 O13 1.972(2) . ?
Fe2 O56 2.015(2) . ?
Fe2 O53 2.017(2) . ?
Fe2 N50 2.256(3) . ?
Fe2 Cl2 2.3250(10) . ?
Fe3 O16 1.975(2) . ?
Fe3 O53 1.983(2) 2_665 ?
Fe3 O32 2.008(2) . ?
Fe3 O36 2.021(2) . ?
Fe3 N30 2.279(3) . ?
Fe3 Cl3 2.3252(10) . ?
N10 C14 1.481(4) . ?
N10 C11 1.488(4) . ?
N10 C17 1.505(4) . ?
C11 C12 1.519(5) . ?
C12 O13 1.434(4) . ?
C14 C15 1.525(4) . ?
C15 O16 1.417(4) . ?
C17 C18 1.501(5) . ?
C18 C19 1.385(5) . ?
C18 C23 1.407(5) . ?
C19 C20 1.393(5) . ?
O20A C20 1.364(4) . ?
O20A C20B 1.432(5) . ?
C20 C21 1.388(5) . ?
C20D C20C 1.269(8) . ?
C20B C20C 1.510(7) . ?
C21 C22 1.382(5) . ?
O22A C22 1.389(4) . ?
O22A C22B 1.453(5) . ?
C22 C23 1.386(5) . ?
C22C C22D 1.340(9) . ?
C22C C22B 1.453(6) . ?
N30 C34 1.491(4) . ?
N30 C31 1.491(5) . ?
N30 C37 1.496(4) . ?
C31 C32 1.535(5) . ?
O32 C32 1.417(4) . ?
O32 Fe2 1.967(2) 2_665 ?
C34 C35 1.509(5) . ?
C35 O36 1.420(4) . ?
C37 C38 1.508(5) . ?
C38 C39 1.385(5) . ?
C38 C43 1.402(5) . ?
C39 C40 1.398(6) . ?
O40A C40 1.375(5) . ?
O40A C40B 1.458(6) . ?
C40D C40C 1.041(9) . ?
C40 C41 1.375(7) . ?
C40C C40B 1.446(9) . ?
C41 C42 1.379(6) . ?
O42A C42 1.379(5) . ?
O42A C42B 1.429(6) . ?
C42B C42C 1.493(8) . ?
C42 C43 1.380(6) . ?
C42C C42D 1.331(11) . ?
N50 C51 1.480(4) . ?
N50 C54 1.495(4) . ?
N50 C57 1.503(4) . ?
C51 C52 1.519(5) . ?
C52 O53 1.418(4) . ?
O53 Fe3 1.983(2) 2_665 ?
C54 C55 1.528(4) . ?
C55 O56 1.412(4) . ?
C57 C58 1.507(5) . ?
C58 C63 1.383(5) . ?
C58 C59 1.392(5) . ?
C59 C60 1.380(5) . ?
O60A C60 1.389(5) . ?
O60A C60B 1.442(5) . ?
C60 C61 1.401(6) . ?
C60B C60C 1.475(6) . ?
C60C C60D 1.306(7) . ?
C61 C62 1.369(6) . ?
O62A C62 1.360(5) . ?
O62A C62B 1.433(5) . ?
C62 C63 1.400(5) . ?
C62B C62C 1.502(7) . ?
C62C C62D 1.262(7) . ?
C90 C91 1.298(15) . ?
C90 C91A 1.387(16) . ?
C91 O92 1.441(16) . ?
C91 C91A 1.51(3) . ?
C91A O92 1.437(16) . ?
O92 C91A 1.437(16) 2_666 ?
O92 C91 1.441(16) 2_666 ?
